data_4083011
loop_
_publ_author_name
'Rabeah, Jabor'
'Dimitrov, Anton'
'Surkus, Annette-Enrica'
'Jiao, Haijun'
'Baumann, Wolfgang'
'St\"o\&ser, Reinhard'
'Radnik, J\"org'
'Bentrup, Ursula'
'Br\"uckner, Angelika'

_publ_section_title
;
 Control of Bridging Ligands in [(V2O3)2(RXO3)4&#x2282;F]&#x2212;Cage
 Complexes: A Unique Way To Tune Their Chemical Properties
;
_journal_issue 18
_journal_name_full Organometallics
_journal_page_first 4905
_journal_paper_doi 10.1021/om500153d
_journal_volume 33
_journal_year 2014
_chemical_formula_moiety 'C24 H20 As4 O18 V4, C24 H20 P, C2 H3 N, F'
_chemical_formula_sum 'C50 H43 As4 F N O18 P V4'
_chemical_formula_weight 1499.26
_chemical_name_systematic
;
 ?
;
_space_group_crystal_system orthorhombic
_space_group_IT_number 29
_space_group_name_Hall 'P -2bc -2c'
_space_group_name_H-M_alt 'P c 21 b'
_symmetry_space_group_name_Hall 'P -2bc -2c'
_symmetry_space_group_name_H-M 'P c 21 b'
_atom_sites_solution_hydrogens geom
_audit_creation_method SHELXL-2013
_cell_angle_alpha 90
_cell_angle_beta 90
_cell_angle_gamma 90
_cell_formula_units_Z 4
_cell_length_a 14.6958(19)
_cell_length_b 18.567(2)
_cell_length_c 19.811(4)
_cell_measurement_reflns_used 8024
_cell_measurement_temperature 100(2)
_cell_measurement_theta_max 25.24
_cell_measurement_theta_min 2.05
_cell_volume 5405.6(14)
_computing_cell_refinement 'X-AREA (Stoe & Cie, 2002)'
_computing_data_collection 'X-AREA (Stoe & Cie, 2002)'
_computing_data_reduction 'X-RED (Stoe & Cie, 2002)'
_computing_structure_refinement 'SHELXL-2013 (Sheldrick, 2013)'
_computing_structure_solution 'SHELXS97 (Sheldrick, 1997)'
_diffrn_ambient_temperature 100(2)
_diffrn_measured_fraction_theta_full 0.999
_diffrn_measured_fraction_theta_max 0.992
_diffrn_measurement_device_type 'STOE IPDS2T'
_diffrn_measurement_method 'rotation method'
_diffrn_radiation_type MoK\a
_diffrn_radiation_wavelength 0.71073
_diffrn_reflns_av_R_equivalents 0.0788
_diffrn_reflns_av_unetI/netI 0.0597
_diffrn_reflns_Laue_measured_fraction_full 0.999
_diffrn_reflns_Laue_measured_fraction_max 0.992
_diffrn_reflns_limit_h_max 20
_diffrn_reflns_limit_h_min -20
_diffrn_reflns_limit_k_max 24
_diffrn_reflns_limit_k_min -25
_diffrn_reflns_limit_l_max 27
_diffrn_reflns_limit_l_min -27
_diffrn_reflns_number 90472
_diffrn_reflns_point_group_measured_fraction_full 0.995
_diffrn_reflns_point_group_measured_fraction_max 0.981
_diffrn_reflns_theta_full 25.242
_diffrn_reflns_theta_max 29.225
_diffrn_reflns_theta_min 2.045
_exptl_absorpt_coefficient_mu 3.208
_exptl_absorpt_correction_T_max .463
_exptl_absorpt_correction_T_min .307
_exptl_absorpt_correction_type multi-scan
_exptl_absorpt_process_details 'Spek, 2003'
_exptl_crystal_colour orange
_exptl_crystal_density_diffrn 1.842
_exptl_crystal_description block
_exptl_crystal_F_000 2968
_exptl_crystal_size_max 0.380
_exptl_crystal_size_mid 0.360
_exptl_crystal_size_min 0.240
_refine_diff_density_max 0.945
_refine_diff_density_min -0.688
_refine_diff_density_rms 0.108
_refine_ls_abs_structure_details
;
 Flack x determined using 5143 quotients [(I+)-(I-)]/[(I+)+(I-)]
 (Parsons and Flack (2004), Acta Cryst. A60, s61).
;
_refine_ls_abs_structure_Flack 0.003(4)
_refine_ls_extinction_method none
_refine_ls_goodness_of_fit_ref 1.190
_refine_ls_hydrogen_treatment constr
_refine_ls_matrix_type full
_refine_ls_number_parameters 698
_refine_ls_number_reflns 14398
_refine_ls_number_restraints 1
_refine_ls_restrained_S_all 1.190
_refine_ls_R_factor_all 0.0456
_refine_ls_R_factor_gt 0.0344
_refine_ls_shift/su_max 0.001
_refine_ls_shift/su_mean 0.000
_refine_ls_structure_factor_coef Fsqd
_refine_ls_weighting_details 'w=1/[\s^2^(Fo^2^)] where P=(Fo^2^+2Fc^2^)/3'
_refine_ls_weighting_scheme calc
_refine_ls_wR_factor_gt 0.0452
_refine_ls_wR_factor_ref 0.0462
_reflns_Friedel_coverage 0.920
_reflns_Friedel_fraction_full 0.991
_reflns_Friedel_fraction_max 0.969
_reflns_number_gt 12302
_reflns_number_total 14398
_reflns_threshold_expression 'I > 2\s(I)'
_cod_data_source_file om500153d_si_002.cif
_cod_data_source_block VAsF
_cod_depositor_comments
;
The following automatic conversions were performed:

'_space_group_crystal_system' value 'Orthorhombic' changed to
'orthorhombic' according to
/usr/data/users/saulius/crontab/automatic-downloads/rss-feeds/ACS/lib/dictionaries/cif_core.dic
dictionary named 'cif_core.dic' version 2.4.2 from 2011-04-26.

Automatic conversion script
Id: cif_fix_values 2281 2013-09-26 08:29:07Z andrius 
;
_cod_original_cell_volume 5405.4(14)
_cod_database_code 4083011
_shelx_space_group_comment
;
The symmetry employed for this shelxl refinement is uniquely defined
by the following loop, which should always be used as a source of
symmetry information in preference to the above space-group names.
They are only intended as comments.
;
_shelx_estimated_absorpt_t_min 0.375
_shelx_estimated_absorpt_t_max 0.513
_shelxl_version_number 2013-4

loop_
_space_group_symop_operation_xyz
'x, y, z'
'x, y+1/2, -z+1/2'
'-x, y, z+1/2'
'-x, y+1/2, -z'

loop_
_atom_site_label
_atom_site_type_symbol
_atom_site_fract_x
_atom_site_fract_y
_atom_site_fract_z
_atom_site_U_iso_or_equiv
_atom_site_adp_type
_atom_site_occupancy
_atom_site_site_symmetry_order
_atom_site_calc_flag
_atom_site_refinement_flags_posn
_atom_site_refinement_flags_adp
As1 As -0.17256(3) -0.21405(3) -0.31273(2) 0.01293(11) Uani 1 1 d . .
As2 As -0.22643(3) -0.09737(3) -0.12527(2) 0.01355(10) Uani 1 1 d . .
As3 As -0.47310(3) -0.19278(3) -0.30304(3) 0.01442(11) Uani 1 1 d . .
As4 As -0.39254(3) -0.29787(3) -0.11194(2) 0.01306(10) Uani 1 1 d . .
V1 V -0.18621(5) -0.26701(5) -0.15857(4) 0.01253(17) Uani 1 1 d . .
V2 V -0.33295(5) -0.32220(5) -0.26775(4) 0.01313(17) Uani 1 1 d . .
V3 V -0.43853(5) -0.13184(5) -0.15327(4) 0.01452(18) Uani 1 1 d . .
V4 V -0.30935(5) -0.08120(5) -0.27489(4) 0.01375(18) Uani 1 1 d . .
P1 P 0.17336(9) -0.03389(7) -0.17671(6) 0.0159(3) Uani 1 1 d . .
O1 O -0.2341(2) -0.33328(19) -0.21241(16) 0.0147(8) Uani 1 1 d . .
O2 O -0.4342(2) -0.27728(19) -0.31179(16) 0.0159(7) Uani 1 1 d . .
F1 F -0.31726(18) -0.20133(18) -0.21342(11) 0.0166(5) Uani 1 1 d . .
O3 O -0.3362(2) -0.10563(19) -0.09870(15) 0.0159(7) Uani 1 1 d . .
O4 O -0.2809(2) -0.2871(2) -0.09296(16) 0.0153(7) Uani 1 1 d . .
O5 O -0.1034(2) -0.30862(19) -0.12401(16) 0.0177(8) Uani 1 1 d . .
O6 O -0.3987(2) -0.06732(19) -0.21541(17) 0.0154(8) Uani 1 1 d . .
O7 O -0.1267(2) -0.22370(19) -0.23569(16) 0.0156(7) Uani 1 1 d . .
O8 O -0.3955(2) -0.1324(2) -0.33056(17) 0.0170(8) Uani 1 1 d . .
O9 O -0.5080(2) -0.17717(19) -0.22345(16) 0.0153(8) Uani 1 1 d . .
O10 O -0.4069(2) -0.33339(19) -0.18951(16) 0.0153(7) Uani 1 1 d . .
O11 O -0.3420(2) -0.3985(2) -0.30120(17) 0.0172(8) Uani 1 1 d . .
O12 O -0.3046(2) -0.0068(2) -0.31414(19) 0.0196(8) Uani 1 1 d . .
O13 O -0.2525(2) -0.27710(19) -0.33062(16) 0.0148(8) Uani 1 1 d . .
O14 O -0.4481(2) -0.21921(19) -0.10286(16) 0.0151(7) Uani 1 1 d . .
O15 O -0.1695(2) -0.17489(18) -0.11387(16) 0.0137(7) Uani 1 1 d . .
O16 O -0.5167(2) -0.0890(2) -0.11635(17) 0.0204(8) Uani 1 1 d . .
O17 O -0.2206(2) -0.06792(19) -0.20545(16) 0.0151(8) Uani 1 1 d . .
O18 O -0.2155(2) -0.1309(2) -0.32521(16) 0.0149(7) Uani 1 1 d . .
C13 C -0.0768(3) -0.2262(3) -0.3758(3) 0.0160(10) Uani 1 1 d . .
C31 C 0.0669(3) -0.0039(3) -0.2120(3) 0.0180(11) Uani 1 1 d . .
C1 C -0.4505(3) -0.3630(3) -0.0522(3) 0.0181(11) Uani 1 1 d . .
C12 C -0.6055(4) -0.1177(3) -0.3787(4) 0.0416(17) Uani 1 1 d . .
H12 H -0.5783 -0.0760 -0.3595 0.050 Uiso 1 1 calc R U
C9 C -0.6832(4) -0.2376(4) -0.4342(3) 0.0294(14) Uani 1 1 d . .
H9 H -0.7108 -0.2790 -0.4536 0.035 Uiso 1 1 calc R U
C7 C -0.5748(3) -0.1847(3) -0.3618(2) 0.0188(11) Uani 1 1 d . .
C38 C 0.1897(4) 0.0624(3) -0.0719(3) 0.0262(13) Uani 1 1 d . .
H38 H 0.1905 0.0984 -0.1059 0.031 Uiso 1 1 calc R U
C37 C 0.1816(3) -0.0097(3) -0.0894(2) 0.0182(11) Uani 1 1 d . .
C41 C 0.1900(4) -0.0421(4) 0.0278(3) 0.0314(15) Uani 1 1 d . .
H41 H 0.1905 -0.0779 0.0620 0.038 Uiso 1 1 calc R U
C10 C -0.7133(4) -0.1714(4) -0.4519(3) 0.0341(16) Uani 1 1 d . .
H10 H -0.7607 -0.1668 -0.4842 0.041 Uiso 1 1 calc R U
C39 C 0.1968(4) 0.0816(4) -0.0043(3) 0.0318(15) Uani 1 1 d . .
H39 H 0.2008 0.1309 0.0080 0.038 Uiso 1 1 calc R U
C8 C -0.6129(3) -0.2462(3) -0.3884(3) 0.0251(12) Uani 1 1 d . .
H8 H -0.5918 -0.2927 -0.3759 0.030 Uiso 1 1 calc R U
C40 C 0.1978(4) 0.0290(4) 0.0447(3) 0.0270(14) Uani 1 1 d . .
H40 H 0.2041 0.0423 0.0907 0.032 Uiso 1 1 calc R U
C25 C 0.2657(3) 0.0082(3) -0.2204(3) 0.0185(11) Uani 1 1 d . .
C43 C 0.1786(3) -0.1300(3) -0.1858(3) 0.0195(11) Uani 1 1 d . .
C19 C -0.1688(3) -0.0280(3) -0.0679(2) 0.0188(11) Uani 1 1 d . .
C47 C 0.1048(4) -0.2448(3) -0.1820(3) 0.0271(13) Uani 1 1 d . .
H47 H 0.0516 -0.2729 -0.1750 0.033 Uiso 1 1 calc R U
C27 C 0.4223(4) 0.0484(3) -0.2201(4) 0.0332(15) Uani 1 1 d . .
H27 H 0.4790 0.0544 -0.1978 0.040 Uiso 1 1 calc R U
C33 C -0.0633(3) 0.0747(3) -0.2135(3) 0.0243(13) Uani 1 1 d . .
H33 H -0.0977 0.1123 -0.1934 0.029 Uiso 1 1 calc R U
C48 C 0.1011(3) -0.1710(3) -0.1750(3) 0.0206(12) Uani 1 1 d . .
H48 H 0.0456 -0.1482 -0.1629 0.025 Uiso 1 1 calc R U
C32 C 0.0168(3) 0.0501(3) -0.1828(3) 0.0205(11) Uani 1 1 d . .
H32 H 0.0365 0.0710 -0.1415 0.025 Uiso 1 1 calc R U
C34 C -0.0913(3) 0.0439(3) -0.2728(3) 0.0224(12) Uani 1 1 d . .
H34 H -0.1453 0.0607 -0.2940 0.027 Uiso 1 1 calc R U
C35 C -0.0422(3) -0.0114(3) -0.3021(3) 0.0235(12) Uani 1 1 d . .
H35 H -0.0632 -0.0328 -0.3428 0.028 Uiso 1 1 calc R U
C29 C 0.3292(4) 0.0621(4) -0.3200(3) 0.0378(16) Uani 1 1 d . .
H29 H 0.3233 0.0779 -0.3654 0.045 Uiso 1 1 calc R U
C15 C -0.0239(4) -0.2360(3) -0.4888(3) 0.0282(14) Uani 1 1 d . .
H15 H -0.0357 -0.2360 -0.5360 0.034 Uiso 1 1 calc R U
C6 C -0.5070(4) -0.3365(3) -0.0023(3) 0.0314(14) Uani 1 1 d . .
H6 H -0.5135 -0.2860 0.0036 0.038 Uiso 1 1 calc R U
C24 C -0.2042(4) 0.0411(4) -0.0657(3) 0.0344(16) Uani 1 1 d . .
H24 H -0.2546 0.0539 -0.0933 0.041 Uiso 1 1 calc R U
C2 C -0.4402(4) -0.4359(3) -0.0606(3) 0.0262(13) Uani 1 1 d . .
H2 H -0.4013 -0.4543 -0.0947 0.031 Uiso 1 1 calc R U
C26 C 0.3497(3) 0.0173(3) -0.1866(3) 0.0276(13) Uani 1 1 d . .
H26 H 0.3563 0.0021 -0.1410 0.033 Uiso 1 1 calc R U
C3 C -0.4873(4) -0.4818(3) -0.0185(4) 0.0373(17) Uani 1 1 d . .
H3 H -0.4803 -0.5324 -0.0238 0.045 Uiso 1 1 calc R U
C4 C -0.5438(4) -0.4560(4) 0.0308(3) 0.0351(16) Uani 1 1 d . .
H4 H -0.5758 -0.4885 0.0593 0.042 Uiso 1 1 calc R U
C44 C 0.2609(4) -0.1630(3) -0.2028(3) 0.0351(16) Uani 1 1 d . .
H44 H 0.3142 -0.1350 -0.2097 0.042 Uiso 1 1 calc R U
C30 C 0.2566(4) 0.0303(3) -0.2872(3) 0.0260(13) Uani 1 1 d . .
H30 H 0.2006 0.0235 -0.3102 0.031 Uiso 1 1 calc R U
C14 C -0.0944(4) -0.2266(3) -0.4439(3) 0.0268(13) Uani 1 1 d . .
H14 H -0.1549 -0.2205 -0.4599 0.032 Uiso 1 1 calc R U
C36 C 0.0381(3) -0.0360(3) -0.2722(3) 0.0202(11) Uani 1 1 d . .
H36 H 0.0724 -0.0737 -0.2923 0.024 Uiso 1 1 calc R U
C18 C 0.0110(3) -0.2368(3) -0.3523(3) 0.0314(15) Uani 1 1 d . .
H18 H 0.0229 -0.2383 -0.3052 0.038 Uiso 1 1 calc R U
C16 C 0.0639(4) -0.2453(3) -0.4656(3) 0.0312(15) Uani 1 1 d . .
H16 H 0.1122 -0.2517 -0.4968 0.037 Uiso 1 1 calc R U
C11 C -0.6762(4) -0.1110(4) -0.4239(3) 0.049(2) Uani 1 1 d . .
H11 H -0.6990 -0.0647 -0.4354 0.059 Uiso 1 1 calc R U
C22 C -0.0909(5) 0.0717(4) 0.0164(4) 0.0467(19) Uani 1 1 d . .
H22 H -0.0641 0.1063 0.0456 0.056 Uiso 1 1 calc R U
C23 C -0.1659(5) 0.0905(4) -0.0238(4) 0.047(2) Uani 1 1 d . .
H23 H -0.1901 0.1379 -0.0216 0.056 Uiso 1 1 calc R U
C20 C -0.0959(3) -0.0483(3) -0.0290(3) 0.0263(13) Uani 1 1 d . .
H20 H -0.0728 -0.0961 -0.0308 0.032 Uiso 1 1 calc R U
C28 C 0.4121(4) 0.0706(4) -0.2853(4) 0.0388(17) Uani 1 1 d . .
H28 H 0.4622 0.0923 -0.3078 0.047 Uiso 1 1 calc R U
C17 C 0.0815(4) -0.2453(4) -0.3985(3) 0.0387(17) Uani 1 1 d . .
H17 H 0.1422 -0.2511 -0.3829 0.046 Uiso 1 1 calc R U
C46 C 0.1850(4) -0.2775(4) -0.1989(3) 0.0401(17) Uani 1 1 d . .
H46 H 0.1873 -0.3284 -0.2034 0.048 Uiso 1 1 calc R U
C45 C 0.2634(5) -0.2366(4) -0.2096(4) 0.050(2) Uani 1 1 d . .
H45 H 0.3187 -0.2598 -0.2215 0.060 Uiso 1 1 calc R U
C21 C -0.0568(4) 0.0035(4) 0.0133(3) 0.0379(16) Uani 1 1 d . .
H21 H -0.0057 -0.0090 0.0402 0.046 Uiso 1 1 calc R U
C42 C 0.1813(4) -0.0619(3) -0.0393(3) 0.0269(13) Uani 1 1 d . .
H42 H 0.1750 -0.1113 -0.0510 0.032 Uiso 1 1 calc R U
C5 C -0.5540(5) -0.3836(4) 0.0390(3) 0.0398(18) Uani 1 1 d . .
H5 H -0.5934 -0.3655 0.0730 0.048 Uiso 1 1 calc R U
C50 C 0.3231(8) -0.2182(6) -0.0239(5) 0.086(3) Uiso 1 1 d . .
C49 C 0.3767(6) -0.1632(5) 0.0089(5) 0.080(3) Uiso 1 1 d . .
H49A H 0.3621 -0.1162 -0.0107 0.119 Uiso 1 1 calc R U
H49B H 0.4415 -0.1735 0.0022 0.119 Uiso 1 1 calc R U
H49C H 0.3629 -0.1628 0.0573 0.119 Uiso 1 1 calc R U
N1 N 0.2768(6) -0.2617(5) -0.0499(5) 0.100(3) Uiso 1 1 d . .

loop_
_atom_site_aniso_label
_atom_site_aniso_U_11
_atom_site_aniso_U_22
_atom_site_aniso_U_33
_atom_site_aniso_U_23
_atom_site_aniso_U_13
_atom_site_aniso_U_12
As1 0.0117(2) 0.0147(3) 0.0124(2) 0.0006(2) 0.00210(18) 0.0001(2)
As2 0.0124(2) 0.0138(3) 0.0145(2) -0.0013(2) -0.00072(19) -0.0005(2)
As3 0.0114(2) 0.0169(3) 0.0149(2) -0.0001(2) -0.00264(18) -0.0003(2)
As4 0.0116(2) 0.0147(3) 0.0129(2) 0.0008(2) 0.00174(19) -0.0014(2)
V1 0.0102(4) 0.0139(5) 0.0135(4) 0.0011(3) 0.0009(3) 0.0007(3)
V2 0.0122(4) 0.0140(4) 0.0133(4) -0.0007(3) 0.0005(3) -0.0009(3)
V3 0.0118(4) 0.0157(5) 0.0160(4) -0.0010(4) 0.0005(3) 0.0016(3)
V4 0.0126(4) 0.0138(5) 0.0148(4) 0.0006(3) -0.0009(3) 0.0002(3)
P1 0.0125(5) 0.0163(7) 0.0191(7) 0.0032(5) -0.0010(5) 0.0003(5)
O1 0.0138(16) 0.015(2) 0.0150(17) -0.0014(15) 0.0003(13) 0.0013(14)
O2 0.0157(15) 0.016(2) 0.0155(17) 0.0004(15) -0.0031(14) -0.0013(14)
F1 0.0153(11) 0.0168(14) 0.0177(12) 0.0006(14) 0.0003(11) -0.0010(11)
O3 0.0170(15) 0.017(2) 0.0142(16) -0.0016(15) 0.0036(13) -0.0021(15)
O4 0.0116(14) 0.020(2) 0.0144(16) 0.0003(15) -0.0007(13) -0.0013(15)
O5 0.0161(15) 0.019(2) 0.0185(17) 0.0035(16) -0.0021(14) 0.0002(15)
O6 0.0132(15) 0.0127(19) 0.0203(18) -0.0001(15) -0.0017(14) 0.0014(14)
O7 0.0134(16) 0.020(2) 0.0136(16) 0.0000(15) 0.0033(12) 0.0010(15)
O8 0.0132(15) 0.019(2) 0.0191(18) 0.0023(15) -0.0034(14) -0.0030(15)
O9 0.0108(16) 0.020(2) 0.0152(17) 0.0021(15) -0.0028(12) -0.0014(14)
O10 0.0138(16) 0.017(2) 0.0149(17) 0.0007(15) 0.0018(13) -0.0015(14)
O11 0.0215(18) 0.015(2) 0.0151(18) -0.0021(15) -0.0015(14) -0.0016(15)
O12 0.0202(18) 0.017(2) 0.021(2) 0.0037(16) -0.0008(15) 0.0003(15)
O13 0.0130(15) 0.020(2) 0.0117(16) -0.0015(14) 0.0030(12) -0.0025(14)
O14 0.0137(15) 0.0149(19) 0.0167(17) 0.0010(15) 0.0031(12) 0.0008(14)
O15 0.0144(15) 0.0137(19) 0.0131(16) 0.0005(14) -0.0006(13) -0.0008(13)
O16 0.0177(16) 0.022(2) 0.0220(18) -0.0038(17) 0.0037(14) 0.0049(16)
O17 0.0105(14) 0.020(2) 0.0149(17) 0.0024(14) -0.0031(13) -0.0018(14)
O18 0.0122(15) 0.0169(19) 0.0156(17) 0.0000(15) 0.0010(13) 0.0023(14)
C13 0.016(2) 0.014(3) 0.018(2) 0.003(2) 0.0059(18) -0.0005(19)
C31 0.010(2) 0.023(3) 0.021(3) 0.004(2) 0.0009(19) 0.001(2)
C1 0.018(2) 0.020(3) 0.017(3) 0.007(2) 0.0009(19) -0.005(2)
C12 0.035(3) 0.031(4) 0.058(4) 0.009(3) -0.025(3) -0.009(3)
C9 0.023(3) 0.041(4) 0.024(3) -0.004(3) -0.009(2) -0.006(3)
C7 0.017(2) 0.022(3) 0.018(3) 0.002(2) -0.0034(18) -0.003(2)
C38 0.032(3) 0.026(3) 0.021(3) 0.003(2) -0.006(2) -0.009(3)
C37 0.011(2) 0.024(3) 0.019(3) 0.003(2) -0.0014(19) 0.002(2)
C41 0.039(3) 0.033(4) 0.021(3) 0.010(3) 0.005(3) 0.009(3)
C10 0.020(3) 0.046(4) 0.036(4) 0.016(3) -0.012(2) -0.011(3)
C39 0.030(3) 0.037(4) 0.028(3) -0.003(3) -0.006(2) -0.005(3)
C8 0.021(3) 0.029(3) 0.025(3) -0.006(2) -0.006(2) 0.002(2)
C40 0.021(3) 0.046(4) 0.014(3) -0.002(3) -0.003(2) 0.002(3)
C25 0.013(2) 0.017(3) 0.025(3) 0.003(2) 0.002(2) 0.000(2)
C43 0.020(2) 0.016(3) 0.022(3) 0.002(2) 0.002(2) 0.005(2)
C19 0.017(2) 0.021(3) 0.018(3) -0.004(2) -0.004(2) -0.003(2)
C47 0.026(3) 0.025(3) 0.031(3) 0.003(3) 0.004(3) -0.007(2)
C27 0.016(3) 0.030(4) 0.054(4) 0.002(3) 0.002(3) -0.001(3)
C33 0.017(3) 0.023(3) 0.033(3) 0.003(3) 0.001(2) 0.008(2)
C48 0.017(2) 0.023(3) 0.021(3) 0.000(2) 0.003(2) 0.005(2)
C32 0.022(3) 0.017(3) 0.022(3) 0.001(2) -0.007(2) -0.001(2)
C34 0.014(2) 0.019(3) 0.035(3) 0.003(3) -0.005(2) 0.001(2)
C35 0.019(2) 0.025(3) 0.026(3) 0.004(3) -0.008(2) -0.003(2)
C29 0.033(3) 0.044(4) 0.037(4) 0.015(3) 0.005(3) -0.008(3)
C15 0.026(3) 0.040(4) 0.019(3) 0.003(3) 0.002(2) 0.000(3)
C6 0.043(3) 0.024(3) 0.027(3) -0.003(3) 0.013(3) -0.014(3)
C24 0.033(3) 0.023(4) 0.047(4) -0.013(3) -0.015(3) 0.010(3)
C2 0.020(3) 0.020(3) 0.039(4) 0.008(3) 0.005(2) 0.003(2)
C26 0.015(2) 0.030(3) 0.038(4) 0.008(3) -0.002(2) 0.000(2)
C3 0.031(3) 0.016(3) 0.066(5) 0.018(3) 0.007(3) -0.001(3)
C4 0.027(3) 0.041(4) 0.037(4) 0.022(3) 0.004(3) -0.010(3)
C44 0.023(3) 0.023(3) 0.060(5) 0.009(3) 0.018(3) 0.003(2)
C30 0.024(3) 0.028(3) 0.025(3) 0.004(3) 0.004(2) -0.002(2)
C14 0.021(3) 0.041(4) 0.019(3) -0.005(3) 0.001(2) -0.001(3)
C36 0.019(2) 0.024(3) 0.018(3) 0.003(2) -0.001(2) 0.000(2)
C18 0.018(3) 0.057(4) 0.019(3) 0.001(3) 0.004(2) 0.004(3)
C16 0.026(3) 0.037(4) 0.030(3) -0.004(3) 0.016(3) -0.002(3)
C11 0.045(4) 0.037(4) 0.064(5) 0.020(4) -0.037(4) -0.010(3)
C22 0.045(4) 0.039(5) 0.057(5) -0.022(4) -0.014(3) -0.006(3)
C23 0.048(4) 0.026(4) 0.066(5) -0.018(4) -0.014(4) 0.011(3)
C20 0.025(3) 0.020(3) 0.034(3) 0.001(3) -0.014(2) -0.003(2)
C28 0.022(3) 0.039(4) 0.055(5) -0.001(3) 0.017(3) -0.009(3)
C17 0.020(3) 0.070(5) 0.026(3) -0.002(3) 0.005(2) 0.002(3)
C46 0.040(3) 0.019(3) 0.061(5) -0.002(3) 0.023(3) 0.001(3)
C45 0.033(3) 0.028(4) 0.090(6) 0.003(4) 0.028(4) 0.011(3)
C21 0.033(3) 0.045(5) 0.036(4) -0.008(3) -0.016(3) 0.000(3)
C42 0.033(3) 0.024(3) 0.024(3) 0.001(2) 0.000(2) 0.011(3)
C5 0.054(4) 0.038(4) 0.027(3) -0.002(3) 0.020(3) -0.024(3)

loop_
_atom_type_symbol
_atom_type_description
_atom_type_scat_dispersion_real
_atom_type_scat_dispersion_imag
_atom_type_scat_source
C C 0.0033 0.0016 'International Tables Vol C Tables 4.2.6.8 and 6.1.1.4'
H H 0.0000 0.0000 'International Tables Vol C Tables 4.2.6.8 and 6.1.1.4'
O O 0.0106 0.0060 'International Tables Vol C Tables 4.2.6.8 and 6.1.1.4'
P P 0.1023 0.0942 'International Tables Vol C Tables 4.2.6.8 and 6.1.1.4'
F F 0.0171 0.0103 'International Tables Vol C Tables 4.2.6.8 and 6.1.1.4'
As As 0.0499 2.0058 'International Tables Vol C Tables 4.2.6.8 and 6.1.1.4'
V V 0.3005 0.5294 'International Tables Vol C Tables 4.2.6.8 and 6.1.1.4'
N N 0.0061 0.0033 'International Tables Vol C Tables 4.2.6.8 and 6.1.1.4'

loop_
_geom_angle_atom_site_label_1
_geom_angle_atom_site_label_2
_geom_angle_atom_site_label_3
_geom_angle
O7 As1 O18 112.42(16)
O7 As1 O13 113.24(16)
O18 As1 O13 110.01(16)
O7 As1 C13 106.80(18)
O18 As1 C13 106.87(19)
O13 As1 C13 107.11(19)
O15 As2 O17 112.36(16)
O15 As2 O3 110.65(16)
O17 As2 O3 111.64(15)
O15 As2 C19 106.03(19)
O17 As2 C19 108.6(2)
O3 As2 C19 107.20(19)
O2 As3 O9 111.20(16)
O2 As3 O8 110.88(17)
O9 As3 O8 113.21(17)
O2 As3 C7 106.2(2)
O9 As3 C7 108.65(18)
O8 As3 C7 106.32(19)
O14 As4 O10 112.11(16)
O14 As4 O4 110.08(17)
O10 As4 O4 111.68(15)
O14 As4 C1 105.6(2)
O10 As4 C1 105.3(2)
O4 As4 C1 111.84(19)
O5 V1 O1 102.98(17)
O5 V1 O7 101.25(15)
O1 V1 O7 89.58(15)
O5 V1 O4 99.61(15)
O1 V1 O4 89.15(15)
O7 V1 O4 158.85(15)
O5 V1 O15 97.74(16)
O1 V1 O15 159.28(15)
O7 V1 O15 86.39(14)
O4 V1 O15 87.37(14)
O11 V2 O1 102.61(18)
O11 V2 O10 101.38(17)
O1 V2 O10 87.30(15)
O11 V2 O13 99.93(17)
O1 V2 O13 87.04(14)
O10 V2 O13 158.66(16)
O11 V2 O2 97.77(17)
O1 V2 O2 159.62(16)
O10 V2 O2 88.59(14)
O13 V2 O2 89.59(14)
O16 V3 O6 102.50(18)
O16 V3 O14 97.61(17)
O6 V3 O14 159.89(15)
O16 V3 O3 100.49(16)
O6 V3 O3 87.81(14)
O14 V3 O3 88.78(14)
O16 V3 O9 99.75(16)
O6 V3 O9 88.26(15)
O14 V3 O9 88.11(14)
O3 V3 O9 159.76(15)
O12 V4 O6 103.30(18)
O12 V4 O17 102.15(17)
O6 V4 O17 90.45(15)
O12 V4 O8 100.25(17)
O6 V4 O8 88.04(15)
O17 V4 O8 157.28(16)
O12 V4 O18 97.56(17)
O6 V4 O18 159.06(16)
O17 V4 O18 86.92(14)
O8 V4 O18 86.46(15)
C25 P1 C37 107.9(2)
C25 P1 C43 110.7(3)
C37 P1 C43 110.0(2)
C25 P1 C31 109.6(2)
C37 P1 C31 110.8(2)
C43 P1 C31 107.8(3)
V1 O1 V2 126.6(2)
As3 O2 V2 128.64(19)
As2 O3 V3 126.30(18)
As4 O4 V1 124.64(18)
V4 O6 V3 126.2(2)
As1 O7 V1 125.51(17)
As3 O8 V4 125.84(19)
As3 O9 V3 126.27(17)
As4 O10 V2 128.94(19)
As1 O13 V2 126.52(18)
As4 O14 V3 130.18(18)
As2 O15 V1 129.10(18)
As2 O17 V4 127.11(18)
As1 O18 V4 128.86(19)
C14 C13 C18 120.3(5)
C14 C13 As1 120.6(4)
C18 C13 As1 119.1(4)
C32 C31 C36 120.6(5)
C32 C31 P1 121.9(4)
C36 C31 P1 117.5(4)
C2 C1 C6 120.3(5)
C2 C1 As4 120.3(4)
C6 C1 As4 119.3(4)
C7 C12 C11 119.4(6)
C7 C12 H12 120.3
C11 C12 H12 120.3
C10 C9 C8 121.2(6)
C10 C9 H9 119.4
C8 C9 H9 119.4
C12 C7 C8 121.8(5)
C12 C7 As3 118.9(4)
C8 C7 As3 119.2(4)
C39 C38 C37 119.6(5)
C39 C38 H38 120.2
C37 C38 H38 120.2
C42 C37 C38 119.7(5)
C42 C37 P1 121.1(4)
C38 C37 P1 119.2(4)
C40 C41 C42 119.9(6)
C40 C41 H41 120.0
C42 C41 H41 120.0
C9 C10 C11 120.7(5)
C9 C10 H10 119.7
C11 C10 H10 119.7
C40 C39 C38 119.9(6)
C40 C39 H39 120.0
C38 C39 H39 120.0
C7 C8 C9 117.3(5)
C7 C8 H8 121.3
C9 C8 H8 121.3
C41 C40 C39 120.8(6)
C41 C40 H40 119.6
C39 C40 H40 119.6
C30 C25 C26 119.9(5)
C30 C25 P1 121.1(4)
C26 C25 P1 119.0(4)
C48 C43 C44 120.5(5)
C48 C43 P1 119.7(4)
C44 C43 P1 119.8(4)
C20 C19 C24 122.0(5)
C20 C19 As2 119.6(4)
C24 C19 As2 118.4(4)
C46 C47 C48 120.0(6)
C46 C47 H47 120.0
C48 C47 H47 120.0
C28 C27 C26 119.8(6)
C28 C27 H27 120.1
C26 C27 H27 120.1
C34 C33 C32 119.3(5)
C34 C33 H33 120.4
C32 C33 H33 120.4
C47 C48 C43 119.9(5)
C47 C48 H48 120.0
C43 C48 H48 120.0
C31 C32 C33 120.4(5)
C31 C32 H32 119.8
C33 C32 H32 119.8
C33 C34 C35 120.9(5)
C33 C34 H34 119.6
C35 C34 H34 119.6
C34 C35 C36 120.4(5)
C34 C35 H35 119.8
C36 C35 H35 119.8
C30 C29 C28 119.1(6)
C30 C29 H29 120.4
C28 C29 H29 120.4
C14 C15 C16 120.3(5)
C14 C15 H15 119.9
C16 C15 H15 119.9
C1 C6 C5 119.9(6)
C1 C6 H6 120.1
C5 C6 H6 120.1
C23 C24 C19 119.2(6)
C23 C24 H24 120.4
C19 C24 H24 120.4
C1 C2 C3 118.8(6)
C1 C2 H2 120.6
C3 C2 H2 120.6
C27 C26 C25 119.7(6)
C27 C26 H26 120.1
C25 C26 H26 120.1
C4 C3 C2 121.3(6)
C4 C3 H3 119.4
C2 C3 H3 119.4
C5 C4 C3 119.8(6)
C5 C4 H4 120.1
C3 C4 H4 120.1
C45 C44 C43 118.9(6)
C45 C44 H44 120.6
C43 C44 H44 120.6
C29 C30 C25 119.9(5)
C29 C30 H30 120.0
C25 C30 H30 120.0
C13 C14 C15 119.6(5)
C13 C14 H14 120.2
C15 C14 H14 120.2
C35 C36 C31 118.5(5)
C35 C36 H36 120.7
C31 C36 H36 120.7
C13 C18 C17 119.2(5)
C13 C18 H18 120.4
C17 C18 H18 120.4
C17 C16 C15 120.4(5)
C17 C16 H16 119.8
C15 C16 H16 119.8
C10 C11 C12 119.5(6)
C10 C11 H11 120.3
C12 C11 H11 120.3
C21 C22 C23 119.6(6)
C21 C22 H22 120.2
C23 C22 H22 120.2
C24 C23 C22 120.3(7)
C24 C23 H23 119.9
C22 C23 H23 119.9
C19 C20 C21 117.9(6)
C19 C20 H20 121.1
C21 C20 H20 121.1
C27 C28 C29 121.5(6)
C27 C28 H28 119.2
C29 C28 H28 119.2
C16 C17 C18 120.2(5)
C16 C17 H17 119.9
C18 C17 H17 119.9
C47 C46 C45 120.5(6)
C47 C46 H46 119.8
C45 C46 H46 119.8
C44 C45 C46 120.2(6)
C44 C45 H45 119.9
C46 C45 H45 119.9
C22 C21 C20 121.0(6)
C22 C21 H21 119.5
C20 C21 H21 119.5
C41 C42 C37 120.1(6)
C41 C42 H42 120.0
C37 C42 H42 120.0
C4 C5 C6 119.9(6)
C4 C5 H5 120.0
C6 C5 H5 120.0
N1 C50 C49 177.7(12)
C50 C49 H49A 109.5
C50 C49 H49B 109.5
H49A C49 H49B 109.5
C50 C49 H49C 109.5
H49A C49 H49C 109.5
H49B C49 H49C 109.5

loop_
_geom_bond_atom_site_label_1
_geom_bond_atom_site_label_2
_geom_bond_distance
As1 O7 1.678(3)
As1 O18 1.687(4)
As1 O13 1.696(3)
As1 C13 1.895(5)
As2 O15 1.680(3)
As2 O17 1.682(3)
As2 O3 1.704(3)
As2 C19 1.915(5)
As3 O2 1.679(4)
As3 O9 1.683(3)
As3 O8 1.689(3)
As3 C7 1.900(5)
As4 O14 1.683(4)
As4 O10 1.685(3)
As4 O4 1.695(3)
As4 C1 1.894(5)
V1 O5 1.596(3)
V1 O1 1.774(4)
V1 O7 1.935(3)
V1 O4 1.940(3)
V1 O15 1.941(3)
V2 O11 1.569(4)
V2 O1 1.832(3)
V2 O10 1.904(3)
V2 O13 1.910(3)
V2 O2 1.916(3)
V3 O16 1.578(3)
V3 O6 1.815(4)
V3 O14 1.910(4)
V3 O3 1.915(3)
V3 O9 1.920(3)
V4 O12 1.587(4)
V4 O6 1.783(3)
V4 O17 1.911(3)
V4 O8 1.930(3)
V4 O18 1.936(3)
P1 C25 1.789(5)
P1 C37 1.791(5)
P1 C43 1.795(6)
P1 C31 1.802(5)
C13 C14 1.374(7)
C13 C18 1.386(7)
C31 C32 1.372(7)
C31 C36 1.400(7)
C1 C2 1.372(8)
C1 C6 1.381(8)
C12 C7 1.365(8)
C12 C11 1.377(8)
C12 H12 0.9500
C9 C10 1.354(8)
C9 C8 1.383(7)
C9 H9 0.9500
C7 C8 1.378(7)
C38 C39 1.388(8)
C38 C37 1.389(8)
C38 H38 0.9500
C37 C42 1.387(7)
C41 C40 1.367(9)
C41 C42 1.384(8)
C41 H41 0.9500
C10 C11 1.365(9)
C10 H10 0.9500
C39 C40 1.377(9)
C39 H39 0.9500
C8 H8 0.9500
C40 H40 0.9500
C25 C30 1.391(7)
C25 C26 1.415(7)
C43 C48 1.386(7)
C43 C44 1.397(7)
C19 C20 1.372(7)
C19 C24 1.386(8)
C47 C46 1.367(8)
C47 C48 1.378(8)
C47 H47 0.9500
C27 C28 1.364(9)
C27 C26 1.382(8)
C27 H27 0.9500
C33 C34 1.370(8)
C33 C32 1.401(7)
C33 H33 0.9500
C48 H48 0.9500
C32 H32 0.9500
C34 C35 1.383(8)
C34 H34 0.9500
C35 C36 1.397(7)
C35 H35 0.9500
C29 C30 1.382(8)
C29 C28 1.408(9)
C29 H29 0.9500
C15 C14 1.376(7)
C15 C16 1.380(8)
C15 H15 0.9500
C6 C5 1.383(8)
C6 H6 0.9500
C24 C23 1.359(9)
C24 H24 0.9500
C2 C3 1.379(8)
C2 H2 0.9500
C26 H26 0.9500
C3 C4 1.369(9)
C3 H3 0.9500
C4 C5 1.362(10)
C4 H4 0.9500
C44 C45 1.375(9)
C44 H44 0.9500
C30 H30 0.9500
C14 H14 0.9500
C36 H36 0.9500
C18 C17 1.391(7)
C18 H18 0.9500
C16 C17 1.354(8)
C16 H16 0.9500
C11 H11 0.9500
C22 C21 1.363(10)
C22 C23 1.404(10)
C22 H22 0.9500
C23 H23 0.9500
C20 C21 1.401(8)
C20 H20 0.9500
C28 H28 0.9500
C17 H17 0.9500
C46 C45 1.396(8)
C46 H46 0.9500
C45 H45 0.9500
C21 H21 0.9500
C42 H42 0.9500
C5 H5 0.9500
C50 N1 1.175(12)
C50 C49 1.443(13)
C49 H49A 0.9800
C49 H49B 0.9800
C49 H49C 0.9800

loop_
_geom_torsion_atom_site_label_1
_geom_torsion_atom_site_label_2
_geom_torsion_atom_site_label_3
_geom_torsion_atom_site_label_4
_geom_torsion
O5 V1 O1 V2 179.8(2)
O7 V1 O1 V2 -78.8(2)
O4 V1 O1 V2 80.1(2)
O15 V1 O1 V2 -0.2(6)
O11 V2 O1 V1 -179.6(2)
O10 V2 O1 V1 -78.5(2)
O13 V2 O1 V1 80.9(2)
O2 V2 O1 V1 0.1(6)
O9 As3 O2 V2 -62.1(3)
O8 As3 O2 V2 64.8(3)
C7 As3 O2 V2 179.9(2)
O15 As2 O3 V3 -93.1(3)
O17 As2 O3 V3 32.9(3)
C19 As2 O3 V3 151.8(3)
O14 As4 O4 V1 -94.3(2)
O10 As4 O4 V1 30.9(3)
C1 As4 O4 V1 148.6(3)
O12 V4 O6 V3 -179.2(2)
O17 V4 O6 V3 -76.5(2)
O8 V4 O6 V3 80.8(2)
O18 V4 O6 V3 6.0(6)
O16 V3 O6 V4 179.8(2)
O14 V3 O6 V4 -0.9(6)
O3 V3 O6 V4 79.6(2)
O9 V3 O6 V4 -80.6(2)
O18 As1 O7 V1 98.1(2)
O13 As1 O7 V1 -27.4(3)
C13 As1 O7 V1 -145.0(2)
O2 As3 O8 V4 -96.6(3)
O9 As3 O8 V4 29.1(3)
C7 As3 O8 V4 148.3(3)
O2 As3 O9 V3 96.8(2)
O8 As3 O9 V3 -28.8(3)
C7 As3 O9 V3 -146.6(3)
O14 As4 O10 V2 92.6(3)
O4 As4 O10 V2 -31.5(3)
C1 As4 O10 V2 -153.1(3)
O7 As1 O13 V2 32.1(3)
O18 As1 O13 V2 -94.7(2)
C13 As1 O13 V2 149.5(2)
O10 As4 O14 V3 -57.7(3)
O4 As4 O14 V3 67.2(3)
C1 As4 O14 V3 -171.9(2)
O17 As2 O15 V1 -58.2(3)
O3 As2 O15 V1 67.3(3)
C19 As2 O15 V1 -176.8(2)
O15 As2 O17 V4 97.5(3)
O3 As2 O17 V4 -27.5(3)
C19 As2 O17 V4 -145.5(3)
O7 As1 O18 V4 -59.0(3)
O13 As1 O18 V4 68.2(3)
C13 As1 O18 V4 -175.9(2)
O7 As1 C13 C14 175.1(4)
O18 As1 C13 C14 -64.3(5)
O13 As1 C13 C14 53.5(5)
O7 As1 C13 C18 -3.0(5)
O18 As1 C13 C18 117.5(5)
O13 As1 C13 C18 -124.6(4)
C25 P1 C31 C32 -98.2(5)
C37 P1 C31 C32 20.8(5)
C43 P1 C31 C32 141.2(4)
C25 P1 C31 C36 79.5(5)
C37 P1 C31 C36 -161.5(4)
C43 P1 C31 C36 -41.1(5)
O14 As4 C1 C2 161.1(4)
O10 As4 C1 C2 42.3(5)
O4 As4 C1 C2 -79.2(5)
O14 As4 C1 C6 -15.5(5)
O10 As4 C1 C6 -134.3(4)
O4 As4 C1 C6 104.2(5)
C11 C12 C7 C8 -0.2(10)
C11 C12 C7 As3 176.8(5)
C39 C38 C37 C42 -0.5(8)
C39 C38 C37 P1 -179.6(4)
C25 P1 C37 C42 -127.5(4)
C43 P1 C37 C42 -6.6(5)
C31 P1 C37 C42 112.5(4)
C25 P1 C37 C38 51.6(5)
C43 P1 C37 C38 172.5(4)
C31 P1 C37 C38 -68.4(5)
C8 C9 C10 C11 -1.4(10)
C37 C38 C39 C40 1.6(8)
C12 C7 C8 C9 0.9(8)
As3 C7 C8 C9 -176.0(4)
C10 C9 C8 C7 -0.1(9)
C42 C41 C40 C39 0.3(9)
C38 C39 C40 C41 -1.5(9)
C37 P1 C25 C30 -148.2(5)
C43 P1 C25 C30 91.4(5)
C31 P1 C25 C30 -27.4(6)
C37 P1 C25 C26 33.4(5)
C43 P1 C25 C26 -87.0(5)
C31 P1 C25 C26 154.2(4)
C25 P1 C43 C48 -159.7(4)
C37 P1 C43 C48 81.2(5)
C31 P1 C43 C48 -39.8(5)
C25 P1 C43 C44 21.0(6)
C37 P1 C43 C44 -98.1(5)
C31 P1 C43 C44 140.9(5)
C46 C47 C48 C43 0.5(9)
C44 C43 C48 C47 -0.7(9)
P1 C43 C48 C47 180.0(4)
C36 C31 C32 C33 -1.0(8)
P1 C31 C32 C33 176.6(4)
C34 C33 C32 C31 0.4(8)
C32 C33 C34 C35 0.6(8)
C33 C34 C35 C36 -1.1(8)
C2 C1 C6 C5 -0.6(9)
As4 C1 C6 C5 176.1(5)
C20 C19 C24 C23 -0.2(10)
As2 C19 C24 C23 178.0(6)
C6 C1 C2 C3 0.1(9)
As4 C1 C2 C3 -176.5(4)
C28 C27 C26 C25 0.5(9)
C30 C25 C26 C27 0.3(9)
P1 C25 C26 C27 178.7(5)
C1 C2 C3 C4 0.3(9)
C2 C3 C4 C5 -0.2(10)
C48 C43 C44 C45 0.7(10)
P1 C43 C44 C45 -180.0(6)
C28 C29 C30 C25 1.0(10)
C26 C25 C30 C29 -1.0(9)
P1 C25 C30 C29 -179.4(5)
C18 C13 C14 C15 -1.5(9)
As1 C13 C14 C15 -179.6(5)
C16 C15 C14 C13 0.4(9)
C34 C35 C36 C31 0.5(8)
C32 C31 C36 C35 0.5(8)
P1 C31 C36 C35 -177.2(4)
C14 C13 C18 C17 2.3(9)
As1 C13 C18 C17 -179.6(5)
C14 C15 C16 C17 0.0(10)
C9 C10 C11 C12 2.1(11)
C7 C12 C11 C10 -1.3(11)
C19 C24 C23 C22 0.6(12)
C21 C22 C23 C24 -0.2(12)
C24 C19 C20 C21 -0.5(9)
As2 C19 C20 C21 -178.7(4)
C26 C27 C28 C29 -0.5(10)
C30 C29 C28 C27 -0.2(11)
C15 C16 C17 C18 0.8(10)
C13 C18 C17 C16 -1.9(10)
C48 C47 C46 C45 -0.2(10)
C43 C44 C45 C46 -0.5(12)
C47 C46 C45 C44 0.3(12)
C23 C22 C21 C20 -0.5(11)
C19 C20 C21 C22 0.9(10)
C40 C41 C42 C37 0.8(9)
C38 C37 C42 C41 -0.7(8)
P1 C37 C42 C41 178.4(4)
C3 C4 C5 C6 -0.3(10)
C1 C6 C5 C4 0.7(10)
